data_7015251
loop_
_publ_author_name
'Roggan, Stefan'
'Limberg, Christian'
'Knispel, Christina'
'Tilley, T. Don'

_publ_section_title
;
 Transition metal complexes of the novel hexadentate ligand
 1,4-bis(di(N-methylimidazol-2-yl)methyl)phthalazine.
;
_journal_issue 16
_journal_name_full 'Dalton transactions (Cambridge, England : 2003)'
_journal_page_first 4315
_journal_page_last 4323
_journal_paper_doi 10.1039/c0dt01406k
_journal_volume 40
_journal_year 2011
_chemical_formula_moiety 'C52 H54 N20 Ru, 4 (F6 P)'
_chemical_formula_sum 'C52 H54 F24 N20 P4 Ru'
_chemical_formula_weight 1640.10
_chemical_name_systematic
;
?
;
_space_group_IT_number 15
_symmetry_cell_setting monoclinic
_symmetry_space_group_name_Hall '-C 2yc'
_symmetry_space_group_name_H-M 'C 1 2/c 1'
_atom_sites_solution_hydrogens geom
_atom_sites_solution_primary direct
_atom_sites_solution_secondary difmap
_audit_creation_method SHELXL-97
_cell_angle_alpha 90.00
_cell_angle_beta 114.483(3)
_cell_angle_gamma 90.00
_cell_formula_units_Z 4
_cell_length_a 22.7921(8)
_cell_length_b 14.6642(4)
_cell_length_c 21.0070(8)
_cell_measurement_reflns_used 24061
_cell_measurement_temperature 100(2)
_cell_measurement_theta_max 28.30
_cell_measurement_theta_min 2.21
_cell_volume 6389.8(4)
_computing_cell_refinement 'X-AREA (Stoe & Cie, 2007)'
_computing_data_collection 'X-AREA (Stoe & Cie, 2007)'
_computing_data_reduction 'X-RED (Stoe & Cie, 2002)'
_computing_molecular_graphics 'DIAMOND (Brandenburg & Berndt, 1999)'
_computing_publication_material 'SHELXL97 (Sheldrick, 1997)'
_computing_structure_refinement 'SHELXL-97 (Sheldrick, 1997)'
_computing_structure_solution 'SHELXS-97 (Sheldrick, 1990)'
_diffrn_ambient_temperature 100(2)
_diffrn_detector 'image plate (34 cm diameter)'
_diffrn_detector_area_resol_mean 6.67
_diffrn_measured_fraction_theta_full 0.989
_diffrn_measured_fraction_theta_max 0.989
_diffrn_measurement_device_type 'Stoe IPDS-2t diffractometer'
_diffrn_measurement_method '\w-rotation,\w-incr.=1\%,226 exposures'
_diffrn_radiation_collimation '0.5 mm diameter monocapillary'
_diffrn_radiation_monochromator 'planar graphite'
_diffrn_radiation_source 'long fine-focus sealed x-ray tube'
_diffrn_radiation_type MoK\a
_diffrn_radiation_wavelength 0.71073
_diffrn_reflns_av_R_equivalents 0.0640
_diffrn_reflns_av_sigmaI/netI 0.0624
_diffrn_reflns_limit_h_max 29
_diffrn_reflns_limit_h_min -30
_diffrn_reflns_limit_k_max 18
_diffrn_reflns_limit_k_min -19
_diffrn_reflns_limit_l_max 27
_diffrn_reflns_limit_l_min -27
_diffrn_reflns_number 35726
_diffrn_reflns_theta_full 28.02
_diffrn_reflns_theta_max 28.02
_diffrn_reflns_theta_min 2.39
_exptl_absorpt_coefficient_mu 0.472
_exptl_absorpt_correction_T_max 0.9632
_exptl_absorpt_correction_T_min 0.9115
_exptl_absorpt_correction_type refdelf
_exptl_absorpt_process_details
;
The correction was carried out by ABSCOR (Stoe, 1997), a modification of
DIFABS (Walker, N. & Stuart, D. (1983). Acta Cryst. A39, 158-166.
In contrary to DIFABS, ABSCOR loads F^2^ values instead of F ones.
;
_exptl_crystal_colour red
_exptl_crystal_density_diffrn 1.705
_exptl_crystal_density_method 'not measured'
_exptl_crystal_description cube
_exptl_crystal_F_000 3304
_exptl_crystal_size_max 0.20
_exptl_crystal_size_mid 0.12
_exptl_crystal_size_min 0.08
_refine_diff_density_max 0.539
_refine_diff_density_min -0.583
_refine_diff_density_rms 0.074
_refine_ls_extinction_coef 0.00014(4)
_refine_ls_extinction_expression Fc^*^=kFc[1+0.001xFc^2^\l^3^/sin(2\q)]^-1/4^
_refine_ls_extinction_method SHELXL
_refine_ls_goodness_of_fit_ref 0.974
_refine_ls_hydrogen_treatment mixed
_refine_ls_matrix_type full
_refine_ls_number_parameters 482
_refine_ls_number_reflns 7643
_refine_ls_number_restraints 4
_refine_ls_restrained_S_all 0.974
_refine_ls_R_factor_all 0.0695
_refine_ls_R_factor_gt 0.0418
_refine_ls_shift/su_max 0.001
_refine_ls_shift/su_mean 0.000
_refine_ls_structure_factor_coef Fsqd
_refine_ls_weighting_details 'calc w=1/[\s^2^(Fo^2^)+(0.0363P)^2^+0.0000P] where P=(Fo^2^+2Fc^2^)/3'
_refine_ls_weighting_scheme calc
_refine_ls_wR_factor_gt 0.0734
_refine_ls_wR_factor_ref 0.0792
_reflns_number_gt 5735
_reflns_number_total 7643
_reflns_threshold_expression >2sigma(I)
_cod_data_source_file c0dt01406k.txt
_cod_data_source_block 6
_cod_original_sg_symbol_H-M 'C 2/c'
_cod_database_code 7015251

loop_
_symmetry_equiv_pos_as_xyz
'x, y, z'
'-x, y, -z+1/2'
'x+1/2, y+1/2, z'
'-x+1/2, y+1/2, -z+1/2'
'-x, -y, -z'
'x, -y, z-1/2'
'-x+1/2, -y+1/2, -z'
'x+1/2, -y+1/2, z-1/2'

loop_
_atom_site_label
_atom_site_type_symbol
_atom_site_fract_x
_atom_site_fract_y
_atom_site_fract_z
_atom_site_U_iso_or_equiv
_atom_site_adp_type
_atom_site_occupancy
_atom_site_symmetry_multiplicity
_atom_site_calc_flag
_atom_site_refinement_flags
_atom_site_disorder_assembly
_atom_site_disorder_group
C1 C 0.60536(11) 0.41370(16) 0.25816(12) 0.0128(5) Uani 1 1 d . . .
C2 C 0.62715(12) 0.41087(17) 0.20328(13) 0.0145(5) Uani 1 1 d . . .
C3 C 0.66685(13) 0.47696(18) 0.19301(14) 0.0191(5) Uani 1 1 d . . .
H3 H 0.6793 0.5293 0.2223 0.023 Uiso 1 1 calc R . .
C4 C 0.68786(14) 0.46628(19) 0.14063(15) 0.0234(6) Uani 1 1 d . . .
H4 H 0.7152 0.5108 0.1342 0.028 Uiso 1 1 calc R . .
C5 C 0.66888(14) 0.38988(19) 0.09695(15) 0.0238(6) Uani 1 1 d . . .
H5 H 0.6833 0.3832 0.0607 0.029 Uiso 1 1 calc R . .
C6 C 0.62994(12) 0.3246(2) 0.10548(13) 0.0198(5) Uani 1 1 d . . .
H6 H 0.6173 0.2733 0.0752 0.024 Uiso 1 1 calc R . .
C7 C 0.60850(11) 0.33347(16) 0.15956(12) 0.0136(5) Uani 1 1 d . . .
C8 C 0.57114(11) 0.26616(17) 0.17490(12) 0.0129(5) Uani 1 1 d . . .
C9 C 0.54900(11) 0.17823(18) 0.13270(12) 0.0143(4) Uani 1 1 d . . .
H9 H 0.5643 0.1764 0.0944 0.017 Uiso 1 1 calc R . .
C10 C 0.47666(11) 0.17590(18) 0.10262(12) 0.0146(4) Uani 1 1 d . . .
C11 C 0.38067(11) 0.1773(2) 0.10044(13) 0.0193(5) Uani 1 1 d . . .
H11 H 0.3465 0.1780 0.1152 0.023 Uiso 1 1 calc R . .
C12 C 0.37377(12) 0.1761(2) 0.03326(13) 0.0221(5) Uani 1 1 d . . .
H12 H 0.3343 0.1756 -0.0074 0.027 Uiso 1 1 calc R . .
C13 C 0.45089(13) 0.1756(3) -0.02586(14) 0.0300(6) Uani 1 1 d . . .
H13A H 0.4805 0.2260 -0.0217 0.045 Uiso 1 1 calc R . .
H13B H 0.4114 0.1831 -0.0687 0.045 Uiso 1 1 calc R . .
H13C H 0.4715 0.1177 -0.0277 0.045 Uiso 1 1 calc R . .
C14 C 0.57566(12) 0.09909(17) 0.18117(13) 0.0146(5) Uani 1 1 d . . .
C15 C 0.59232(12) 0.00997(18) 0.26963(14) 0.0187(5) Uani 1 1 d . . .
H15 H 0.5895 -0.0162 0.3097 0.022 Uiso 1 1 calc R . .
C16 C 0.63092(13) -0.01945(18) 0.23900(15) 0.0211(6) Uani 1 1 d . . .
H16 H 0.6599 -0.0696 0.2535 0.025 Uiso 1 1 calc R . .
C17 C 0.65404(14) 0.03263(19) 0.13740(16) 0.0240(6) Uani 1 1 d . . .
H17A H 0.6245 0.0107 0.0911 0.036 Uiso 1 1 calc R . .
H17B H 0.6906 -0.0093 0.1574 0.036 Uiso 1 1 calc R . .
H17C H 0.6697 0.0935 0.1331 0.036 Uiso 1 1 calc R . .
C18 C 0.62539(11) 0.49098(16) 0.31198(13) 0.0142(5) Uani 1 1 d . . .
H18 H 0.6736 0.4922 0.3345 0.017 Uiso 1 1 calc R . .
C19 C 0.60329(12) 0.58296(17) 0.27927(13) 0.0150(5) Uani 1 1 d . . .
C20 C 0.54710(12) 0.69397(18) 0.21110(14) 0.0195(5) Uani 1 1 d . . .
H20 H 0.5143 0.7257 0.1738 0.023 Uiso 1 1 calc R . .
C21 C 0.59815(13) 0.73159(18) 0.26364(15) 0.0207(5) Uani 1 1 d . . .
H21 H 0.6081 0.7948 0.2704 0.025 Uiso 1 1 calc R . .
C22 C 0.69375(13) 0.6717(2) 0.36844(15) 0.0260(6) Uani 1 1 d . . .
H22A H 0.6874 0.6514 0.4096 0.039 Uiso 1 1 calc R . .
H22B H 0.7069 0.7358 0.3741 0.039 Uiso 1 1 calc R . .
H22C H 0.7273 0.6345 0.3634 0.039 Uiso 1 1 calc R . .
C23 C 0.60298(12) 0.47382(17) 0.36924(13) 0.0145(5) Uani 1 1 d . . .
C24 C 0.54451(13) 0.46324(19) 0.42721(14) 0.0205(5) Uani 1 1 d . . .
H24 H 0.5094 0.4693 0.4402 0.025 Uiso 1 1 calc R . .
C25 C 0.60089(13) 0.42019(19) 0.46587(14) 0.0203(5) Uani 1 1 d . . .
H25 H 0.6124 0.3906 0.5096 0.024 Uiso 1 1 calc R . .
C26 C 0.70336(13) 0.3926(2) 0.44968(15) 0.0231(6) Uani 1 1 d . . .
H26A H 0.7043 0.3507 0.4138 0.035 Uiso 1 1 calc R . .
H26B H 0.7162 0.3600 0.4942 0.035 Uiso 1 1 calc R . .
H26C H 0.7333 0.4432 0.4554 0.035 Uiso 1 1 calc R . .
N1 N 0.55387(10) 0.27471(14) 0.22795(11) 0.0134(4) Uani 1 1 d . . .
N2 N 0.57139(9) 0.35015(14) 0.27014(11) 0.0134(4) Uani 1 1 d . . .
N3 N 0.44557(9) 0.17721(15) 0.14399(10) 0.0152(4) Uani 1 1 d . . .
N4 N 0.43476(10) 0.17579(17) 0.03492(11) 0.0188(4) Uani 1 1 d . . .
N5 N 0.55788(10) 0.08422(15) 0.23281(11) 0.0153(4) Uani 1 1 d . . .
N6 N 0.62019(10) 0.03703(15) 0.18293(11) 0.0168(4) Uani 1 1 d . . .
N7 N 0.55117(10) 0.60082(15) 0.22144(12) 0.0163(4) Uani 1 1 d . . .
H7 H 0.5208(19) 0.563(3) 0.193(2) 0.049(11) Uiso 1 1 d . . .
N8 N 0.63326(10) 0.66155(14) 0.30581(11) 0.0169(4) Uani 1 1 d . . .
N9 N 0.54564(10) 0.49683(15) 0.36636(11) 0.0166(4) Uani 1 1 d . . .
N10 N 0.63809(10) 0.42842(15) 0.42827(11) 0.0167(4) Uani 1 1 d . . .
F1 F 0.67819(11) 0.05625(16) 0.00635(13) 0.0409(7) Uani 0.882(4) 1 d P A 1
F1S F 0.6335(13) 0.0235(4) -0.0394(14) 0.070(7) Uiso 0.118(4) 1 d PD A 2
F2 F 0.68222(10) 0.20687(16) -0.00415(11) 0.0337(6) Uani 0.882(4) 1 d P A 1
F2S F 0.6933(10) 0.149(3) 0.0228(10) 0.108(11) Uiso 0.118(4) 1 d PD A 2
F3 F 0.58662(12) 0.20589(19) -0.09841(14) 0.0452(7) Uani 0.882(4) 1 d P A 1
F3S F 0.6145(16) 0.2361(7) -0.0651(18) 0.095(10) Uiso 0.118(4) 1 d PD A 2
F4 F 0.58241(12) 0.05195(18) -0.08631(13) 0.0455(8) Uani 0.882(4) 1 d P A 1
F4S F 0.5633(6) 0.1201(19) -0.1131(8) 0.068(7) Uiso 0.118(4) 1 d PD A 2
F5 F 0.59426(9) 0.14394(13) 0.00266(9) 0.0322(4) Uani 1 1 d . A .
F6 F 0.66745(9) 0.11868(14) -0.09744(10) 0.0395(5) Uani 1 1 d . A .
F7 F 0.79506(9) 0.32491(14) 0.36537(9) 0.0380(4) Uani 1 1 d . . .
F8 F 0.84142(8) 0.20124(14) 0.33970(10) 0.0374(5) Uani 1 1 d . . .
F9 F 0.74276(9) 0.14397(13) 0.27498(10) 0.0373(4) Uani 1 1 d . . .
F10 F 0.69737(8) 0.26418(13) 0.30319(9) 0.0325(4) Uani 1 1 d . . .
F11 F 0.77235(8) 0.18320(13) 0.38934(8) 0.0309(4) Uani 1 1 d . . .
F12 F 0.76702(9) 0.28597(13) 0.25257(9) 0.0335(4) Uani 1 1 d . . .
P1 P 0.63126(4) 0.13087(5) -0.04741(4) 0.02481(16) Uani 1 1 d D . .
P2 P 0.76924(3) 0.23412(5) 0.32022(3) 0.01727(14) Uani 1 1 d . . .
Ru1 Ru 0.5000 0.17950(2) 0.2500 0.01090(7) Uani 1 2 d S . .

loop_
_atom_site_aniso_label
_atom_site_aniso_U_11
_atom_site_aniso_U_22
_atom_site_aniso_U_33
_atom_site_aniso_U_23
_atom_site_aniso_U_13
_atom_site_aniso_U_12
C1 0.0106(11) 0.0123(11) 0.0140(12) -0.0001(9) 0.0036(10) 0.0006(9)
C2 0.0145(11) 0.0130(12) 0.0156(12) 0.0012(9) 0.0057(10) 0.0020(9)
C3 0.0211(13) 0.0150(12) 0.0213(13) -0.0009(10) 0.0088(11) -0.0021(10)
C4 0.0293(15) 0.0198(14) 0.0255(15) 0.0016(11) 0.0159(13) -0.0072(11)
C5 0.0324(16) 0.0213(14) 0.0235(14) 0.0007(11) 0.0175(13) -0.0028(12)
C6 0.0249(13) 0.0169(12) 0.0191(12) -0.0018(11) 0.0106(11) -0.0016(12)
C7 0.0146(11) 0.0117(12) 0.0129(11) 0.0025(9) 0.0042(9) 0.0007(9)
C8 0.0108(11) 0.0126(12) 0.0138(12) 0.0021(9) 0.0036(10) 0.0019(9)
C9 0.0148(11) 0.0135(11) 0.0155(11) 0.0007(10) 0.0070(9) 0.0001(10)
C10 0.0151(11) 0.0137(11) 0.0140(11) -0.0008(10) 0.0049(9) 0.0004(10)
C11 0.0144(11) 0.0202(12) 0.0218(13) -0.0004(12) 0.0060(10) -0.0009(11)
C12 0.0134(11) 0.0293(14) 0.0188(12) -0.0014(12) 0.0019(10) 0.0000(12)
C13 0.0213(13) 0.0538(19) 0.0146(12) -0.0021(14) 0.0072(11) 0.0004(15)
C14 0.0136(12) 0.0127(12) 0.0166(12) -0.0028(9) 0.0055(10) -0.0006(9)
C15 0.0183(13) 0.0154(13) 0.0227(14) 0.0040(10) 0.0087(11) 0.0017(10)
C16 0.0206(13) 0.0142(13) 0.0287(15) 0.0062(11) 0.0104(12) 0.0057(10)
C17 0.0263(14) 0.0205(14) 0.0336(16) 0.0040(12) 0.0209(13) 0.0057(11)
C18 0.0129(12) 0.0120(11) 0.0167(12) 0.0000(9) 0.0052(10) -0.0011(9)
C19 0.0159(12) 0.0121(12) 0.0187(12) -0.0022(10) 0.0090(10) -0.0008(9)
C20 0.0195(12) 0.0175(14) 0.0247(13) 0.0060(10) 0.0124(11) 0.0048(10)
C21 0.0238(13) 0.0124(12) 0.0301(15) 0.0020(11) 0.0153(12) 0.0002(10)
C22 0.0208(13) 0.0214(14) 0.0290(14) -0.0066(12) 0.0036(11) -0.0044(12)
C23 0.0159(12) 0.0121(12) 0.0126(12) -0.0015(9) 0.0030(10) -0.0008(9)
C24 0.0189(13) 0.0253(14) 0.0188(13) -0.0020(11) 0.0092(11) -0.0006(11)
C25 0.0220(13) 0.0236(14) 0.0157(13) 0.0007(10) 0.0082(11) -0.0008(11)
C26 0.0158(13) 0.0284(15) 0.0215(14) 0.0055(11) 0.0042(11) 0.0054(11)
N1 0.0127(10) 0.0119(10) 0.0146(10) -0.0005(8) 0.0047(9) 0.0006(8)
N2 0.0090(9) 0.0141(10) 0.0155(10) -0.0007(8) 0.0035(8) 0.0004(7)
N3 0.0145(9) 0.0142(9) 0.0168(10) -0.0018(9) 0.0062(8) 0.0004(9)
N4 0.0171(10) 0.0236(11) 0.0137(10) -0.0012(10) 0.0045(8) 0.0001(10)
N5 0.0150(10) 0.0132(11) 0.0179(11) -0.0001(8) 0.0070(9) 0.0000(8)
N6 0.0175(11) 0.0144(10) 0.0219(12) -0.0016(9) 0.0115(9) 0.0018(8)
N7 0.0143(10) 0.0171(11) 0.0184(11) 0.0008(9) 0.0078(9) -0.0011(9)
N8 0.0180(10) 0.0143(11) 0.0191(11) -0.0028(8) 0.0086(9) -0.0025(8)
N9 0.0136(10) 0.0187(11) 0.0155(11) -0.0012(8) 0.0041(9) -0.0001(8)
N10 0.0151(10) 0.0188(11) 0.0141(10) 0.0008(8) 0.0040(9) 0.0018(8)
F1 0.0463(14) 0.0374(13) 0.0504(15) 0.0164(11) 0.0314(12) 0.0223(11)
F2 0.0291(11) 0.0392(13) 0.0289(11) -0.0113(9) 0.0080(9) -0.0078(9)
F3 0.0340(13) 0.0608(17) 0.0350(13) 0.0252(12) 0.0085(11) 0.0179(12)
F4 0.0549(16) 0.0493(16) 0.0452(15) -0.0273(12) 0.0337(13) -0.0286(13)
F5 0.0344(10) 0.0370(10) 0.0317(10) -0.0045(8) 0.0202(8) 0.0046(8)
F6 0.0479(12) 0.0463(12) 0.0374(10) -0.0115(9) 0.0308(10) -0.0136(9)
F7 0.0455(11) 0.0277(9) 0.0336(10) -0.0076(8) 0.0094(8) -0.0065(9)
F8 0.0199(8) 0.0530(13) 0.0398(10) 0.0042(9) 0.0127(8) 0.0107(8)
F9 0.0402(11) 0.0273(9) 0.0351(10) -0.0094(8) 0.0064(9) -0.0001(8)
F10 0.0185(8) 0.0455(11) 0.0327(10) 0.0100(8) 0.0098(8) 0.0115(8)
F11 0.0317(9) 0.0371(10) 0.0242(8) 0.0120(8) 0.0120(7) 0.0093(8)
F12 0.0375(10) 0.0413(11) 0.0269(9) 0.0095(8) 0.0185(8) 0.0024(8)
P1 0.0289(4) 0.0267(4) 0.0213(4) -0.0041(3) 0.0129(3) -0.0020(3)
P2 0.0143(3) 0.0206(3) 0.0160(3) 0.0012(3) 0.0054(3) 0.0021(3)
Ru1 0.01077(13) 0.00994(13) 0.01205(14) 0.000 0.00480(11) 0.000

loop_
_atom_type_symbol
_atom_type_description
_atom_type_scat_dispersion_real
_atom_type_scat_dispersion_imag
_atom_type_scat_source
C C 0.0033 0.0016 'International Tables Vol C Tables 4.2.6.8 and 6.1.1.4'
H H 0.0000 0.0000 'International Tables Vol C Tables 4.2.6.8 and 6.1.1.4'
N N 0.0061 0.0033 'International Tables Vol C Tables 4.2.6.8 and 6.1.1.4'
F F 0.0171 0.0103 'International Tables Vol C Tables 4.2.6.8 and 6.1.1.4'
P P 0.1023 0.0942 'International Tables Vol C Tables 4.2.6.8 and 6.1.1.4'
Ru Ru -1.2594 0.8363 'International Tables Vol C Tables 4.2.6.8 and 6.1.1.4'

loop_
_geom_angle_atom_site_label_1
_geom_angle_atom_site_label_2
_geom_angle_atom_site_label_3
_geom_angle
_geom_angle_site_symmetry_1
_geom_angle_site_symmetry_3
_geom_angle_publ_flag
N2 C1 C2 124.6(2) . . ?
N2 C1 C18 114.0(2) . . ?
C2 C1 C18 121.3(2) . . ?
C3 C2 C7 119.7(2) . . ?
C3 C2 C1 124.4(2) . . ?
C7 C2 C1 115.9(2) . . ?
C4 C3 C2 120.3(2) . . ?
C4 C3 H3 119.9 . . ?
C2 C3 H3 119.9 . . ?
C3 C4 C5 120.0(2) . . ?
C3 C4 H4 120.0 . . ?
C5 C4 H4 120.0 . . ?
C6 C5 C4 121.1(2) . . ?
C6 C5 H5 119.5 . . ?
C4 C5 H5 119.5 . . ?
C5 C6 C7 120.0(2) . . ?
C5 C6 H6 120.0 . . ?
C7 C6 H6 120.0 . . ?
C2 C7 C6 119.0(2) . . ?
C2 C7 C8 117.2(2) . . ?
C6 C7 C8 123.7(2) . . ?
N1 C8 C7 122.4(2) . . ?
N1 C8 C9 115.1(2) . . ?
C7 C8 C9 122.6(2) . . ?
C14 C9 C10 109.5(2) . . ?
C14 C9 C8 108.46(19) . . ?
C10 C9 C8 107.73(19) . . ?
C14 C9 H9 110.4 . . ?
C10 C9 H9 110.4 . . ?
C8 C9 H9 110.4 . . ?
N3 C10 N4 110.7(2) . . ?
N3 C10 C9 120.9(2) . . ?
N4 C10 C9 128.3(2) . . ?
C12 C11 N3 108.7(2) . . ?
C12 C11 H11 125.7 . . ?
N3 C11 H11 125.7 . . ?
C11 C12 N4 107.1(2) . . ?
C11 C12 H12 126.5 . . ?
N4 C12 H12 126.5 . . ?
N4 C13 H13A 109.5 . . ?
N4 C13 H13B 109.5 . . ?
H13A C13 H13B 109.5 . . ?
N4 C13 H13C 109.5 . . ?
H13A C13 H13C 109.5 . . ?
H13B C13 H13C 109.5 . . ?
N5 C14 N6 110.4(2) . . ?
N5 C14 C9 120.6(2) . . ?
N6 C14 C9 129.0(2) . . ?
C16 C15 N5 108.4(2) . . ?
C16 C15 H15 125.8 . . ?
N5 C15 H15 125.8 . . ?
C15 C16 N6 107.1(2) . . ?
C15 C16 H16 126.4 . . ?
N6 C16 H16 126.4 . . ?
N6 C17 H17A 109.5 . . ?
N6 C17 H17B 109.5 . . ?
H17A C17 H17B 109.5 . . ?
N6 C17 H17C 109.5 . . ?
H17A C17 H17C 109.5 . . ?
H17B C17 H17C 109.5 . . ?
C19 C18 C23 110.73(19) . . ?
C19 C18 C1 112.7(2) . . ?
C23 C18 C1 111.67(19) . . ?
C19 C18 H18 107.1 . . ?
C23 C18 H18 107.1 . . ?
C1 C18 H18 107.1 . . ?
N7 C19 N8 108.7(2) . . ?
N7 C19 C18 126.8(2) . . ?
N8 C19 C18 124.5(2) . . ?
C21 C20 N7 107.3(2) . . ?
C21 C20 H20 126.3 . . ?
N7 C20 H20 126.3 . . ?
C20 C21 N8 107.2(2) . . ?
C20 C21 H21 126.4 . . ?
N8 C21 H21 126.4 . . ?
N8 C22 H22A 109.5 . . ?
N8 C22 H22B 109.5 . . ?
H22A C22 H22B 109.5 . . ?
N8 C22 H22C 109.5 . . ?
H22A C22 H22C 109.5 . . ?
H22B C22 H22C 109.5 . . ?
N9 C23 N10 111.6(2) . . ?
N9 C23 C18 125.0(2) . . ?
N10 C23 C18 123.4(2) . . ?
C25 C24 N9 110.1(2) . . ?
C25 C24 H24 125.0 . . ?
N9 C24 H24 125.0 . . ?
C24 C25 N10 105.7(2) . . ?
C24 C25 H25 127.2 . . ?
N10 C25 H25 127.2 . . ?
N10 C26 H26A 109.5 . . ?
N10 C26 H26B 109.5 . . ?
H26A C26 H26B 109.5 . . ?
N10 C26 H26C 109.5 . . ?
H26A C26 H26C 109.5 . . ?
H26B C26 H26C 109.5 . . ?
C8 N1 N2 120.6(2) . . ?
C8 N1 Ru1 122.74(17) . . ?
N2 N1 Ru1 116.64(14) . . ?
C1 N2 N1 119.38(19) . . ?
C10 N3 C11 106.4(2) . . ?
C10 N3 Ru1 117.60(16) . . ?
C11 N3 Ru1 136.02(16) . . ?
C10 N4 C12 107.11(19) . . ?
C10 N4 C13 126.6(2) . . ?
C12 N4 C13 126.3(2) . . ?
C14 N5 C15 107.1(2) . . ?
C14 N5 Ru1 117.98(17) . . ?
C15 N5 Ru1 134.20(17) . . ?
C14 N6 C16 107.1(2) . . ?
C14 N6 C17 127.4(2) . . ?
C16 N6 C17 125.5(2) . . ?
C19 N7 C20 108.4(2) . . ?
C19 N7 H7 130(3) . . ?
C20 N7 H7 121(3) . . ?
C19 N8 C21 108.3(2) . . ?
C19 N8 C22 126.1(2) . . ?
C21 N8 C22 125.6(2) . . ?
C23 N9 C24 105.3(2) . . ?
C23 N10 C25 107.4(2) . . ?
C23 N10 C26 127.2(2) . . ?
C25 N10 C26 125.4(2) . . ?
F3 P1 F4 92.38(16) . . ?
F3 P1 F1S 138.6(10) . . ?
F4 P1 F1S 46.4(10) . . ?
F3 P1 F2S 126.2(14) . . ?
F4 P1 F2S 140.3(14) . . ?
F1S P1 F2S 95.2(17) . . ?
F3 P1 F6 89.70(12) . . ?
F4 P1 F6 91.32(10) . . ?
F1S P1 F6 87.5(8) . . ?
F2S P1 F6 97.3(12) . . ?
F3 P1 F2 90.70(15) . . ?
F4 P1 F2 176.64(15) . . ?
F1S P1 F2 130.6(10) . . ?
F6 P1 F2 90.03(11) . . ?
F4 P1 F3S 122.6(13) . . ?
F1S P1 F3S 168.8(16) . . ?
F2S P1 F3S 95.2(19) . . ?
F6 P1 F3S 95.5(11) . . ?
F2 P1 F3S 60.3(13) . . ?
F3 P1 F4S 50.3(10) . . ?
F1S P1 F4S 88.3(14) . . ?
F2S P1 F4S 172.0(15) . . ?
F6 P1 F4S 90.1(8) . . ?
F2 P1 F4S 141.0(10) . . ?
F3S P1 F4S 80.9(16) . . ?
F3 P1 F5 89.75(11) . . ?
F4 P1 F5 88.70(10) . . ?
F1S P1 F5 92.9(8) . . ?
F2S P1 F5 83.1(12) . . ?
F6 P1 F5 179.45(13) . . ?
F2 P1 F5 89.97(10) . . ?
F3S P1 F5 84.1(11) . . ?
F4S P1 F5 89.6(8) . . ?
F3 P1 F1 178.38(17) . . ?
F4 P1 F1 89.19(15) . . ?
F2S P1 F1 52.2(14) . . ?
F6 P1 F1 90.65(11) . . ?
F2 P1 F1 87.72(13) . . ?
F3S P1 F1 147.3(14) . . ?
F4S P1 F1 131.3(10) . . ?
F5 P1 F1 89.90(10) . . ?
F10 P2 F9 89.74(10) . . ?
F10 P2 F12 91.03(9) . . ?
F9 P2 F12 89.99(11) . . ?
F10 P2 F8 177.72(11) . . ?
F9 P2 F8 89.87(10) . . ?
F12 P2 F8 91.21(10) . . ?
F10 P2 F7 89.66(10) . . ?
F9 P2 F7 179.41(10) . . ?
F12 P2 F7 89.97(10) . . ?
F8 P2 F7 90.72(11) . . ?
F10 P2 F11 89.29(9) . . ?
F9 P2 F11 91.00(11) . . ?
F12 P2 F11 178.96(12) . . ?
F8 P2 F11 88.47(9) . . ?
F7 P2 F11 89.04(10) . . ?
N1 Ru1 N1 93.38(11) 2_655 . ?
N1 Ru1 N3 85.11(8) 2_655 2_655 ?
N1 Ru1 N3 96.18(8) . 2_655 ?
N1 Ru1 N3 96.19(8) 2_655 . ?
N1 Ru1 N3 85.11(8) . . ?
N3 Ru1 N3 178.12(13) 2_655 . ?
N1 Ru1 N5 86.25(7) 2_655 2_655 ?
N1 Ru1 N5 177.10(9) . 2_655 ?
N3 Ru1 N5 86.65(8) 2_655 2_655 ?
N3 Ru1 N5 92.08(8) . 2_655 ?
N1 Ru1 N5 177.10(9) 2_655 . ?
N1 Ru1 N5 86.25(7) . . ?
N3 Ru1 N5 92.07(8) 2_655 . ?
N3 Ru1 N5 86.65(8) . . ?
N5 Ru1 N5 94.26(12) 2_655 . ?

loop_
_geom_bond_atom_site_label_1
_geom_bond_atom_site_label_2
_geom_bond_distance
_geom_bond_site_symmetry_2
_geom_bond_publ_flag
C1 N2 1.301(3) . ?
C1 C2 1.433(3) . ?
C1 C18 1.531(3) . ?
C2 C3 1.402(3) . ?
C2 C7 1.410(3) . ?
C3 C4 1.379(4) . ?
C3 H3 0.9500 . ?
C4 C5 1.398(4) . ?
C4 H4 0.9500 . ?
C5 C6 1.367(4) . ?
C5 H5 0.9500 . ?
C6 C7 1.417(3) . ?
C6 H6 0.9500 . ?
C7 C8 1.425(3) . ?
C8 N1 1.333(3) . ?
C8 C9 1.527(3) . ?
C9 C14 1.497(3) . ?
C9 C10 1.502(3) . ?
C9 H9 1.0000 . ?
C10 N3 1.330(3) . ?
C10 N4 1.345(3) . ?
C11 C12 1.354(3) . ?
C11 N3 1.380(3) . ?
C11 H11 0.9500 . ?
C12 N4 1.376(3) . ?
C12 H12 0.9500 . ?
C13 N4 1.468(3) . ?
C13 H13A 0.9800 . ?
C13 H13B 0.9800 . ?
C13 H13C 0.9800 . ?
C14 N5 1.324(3) . ?
C14 N6 1.352(3) . ?
C15 C16 1.358(4) . ?
C15 N5 1.377(3) . ?
C15 H15 0.9500 . ?
C16 N6 1.376(3) . ?
C16 H16 0.9500 . ?
C17 N6 1.458(3) . ?
C17 H17A 0.9800 . ?
C17 H17B 0.9800 . ?
C17 H17C 0.9800 . ?
C18 C19 1.503(3) . ?
C18 C23 1.510(3) . ?
C18 H18 1.0000 . ?
C19 N7 1.326(3) . ?
C19 N8 1.338(3) . ?
C20 C21 1.346(4) . ?
C20 N7 1.380(3) . ?
C20 H20 0.9500 . ?
C21 N8 1.376(3) . ?
C21 H21 0.9500 . ?
C22 N8 1.466(3) . ?
C22 H22A 0.9800 . ?
C22 H22B 0.9800 . ?
C22 H22C 0.9800 . ?
C23 N9 1.327(3) . ?
C23 N10 1.341(3) . ?
C24 C25 1.358(4) . ?
C24 N9 1.380(3) . ?
C24 H24 0.9500 . ?
C25 N10 1.383(3) . ?
C25 H25 0.9500 . ?
C26 N10 1.462(3) . ?
C26 H26A 0.9800 . ?
C26 H26B 0.9800 . ?
C26 H26C 0.9800 . ?
N1 N2 1.369(3) . ?
N1 Ru1 2.035(2) . ?
N3 Ru1 2.052(2) . ?
N5 Ru1 2.054(2) . ?
N7 H7 0.89(4) . ?
F1 P1 1.617(2) . ?
F1S P1 1.582(5) . ?
F2 P1 1.594(2) . ?
F2S P1 1.586(5) . ?
F3 P1 1.578(2) . ?
F3S P1 1.596(5) . ?
F4 P1 1.579(2) . ?
F4S P1 1.599(5) . ?
F5 P1 1.6091(17) . ?
F6 P1 1.5922(17) . ?
F7 P2 1.599(2) . ?
F8 P2 1.5965(17) . ?
F9 P2 1.5936(19) . ?
F10 P2 1.5873(16) . ?
F11 P2 1.6080(17) . ?
F12 P2 1.5940(17) . ?
Ru1 N1 2.035(2) 2_655 ?
Ru1 N3 2.052(2) 2_655 ?
Ru1 N5 2.054(2) 2_655 ?

loop_
_geom_torsion_atom_site_label_1
_geom_torsion_atom_site_label_2
_geom_torsion_atom_site_label_3
_geom_torsion_atom_site_label_4
_geom_torsion
_geom_torsion_site_symmetry_1
_geom_torsion_site_symmetry_2
_geom_torsion_site_symmetry_3
_geom_torsion_site_symmetry_4
_geom_torsion_publ_flag
N2 C1 C2 C3 -176.2(2) . . . . ?
C18 C1 C2 C3 -1.0(4) . . . . ?
N2 C1 C2 C7 1.2(4) . . . . ?
C18 C1 C2 C7 176.4(2) . . . . ?
C7 C2 C3 C4 -0.3(4) . . . . ?
C1 C2 C3 C4 177.0(3) . . . . ?
C2 C3 C4 C5 0.8(4) . . . . ?
C3 C4 C5 C6 -0.5(4) . . . . ?
C4 C5 C6 C7 -0.4(4) . . . . ?
C3 C2 C7 C6 -0.6(4) . . . . ?
C1 C2 C7 C6 -178.1(2) . . . . ?
C3 C2 C7 C8 176.6(2) . . . . ?
C1 C2 C7 C8 -0.9(3) . . . . ?
C5 C6 C7 C2 0.9(4) . . . . ?
C5 C6 C7 C8 -176.0(3) . . . . ?
C2 C7 C8 N1 0.2(4) . . . . ?
C6 C7 C8 N1 177.2(2) . . . . ?
C2 C7 C8 C9 -178.7(2) . . . . ?
C6 C7 C8 C9 -1.7(4) . . . . ?
N1 C8 C9 C14 -58.2(3) . . . . ?
C7 C8 C9 C14 120.7(2) . . . . ?
N1 C8 C9 C10 60.2(3) . . . . ?
C7 C8 C9 C10 -120.8(2) . . . . ?
C14 C9 C10 N3 58.0(3) . . . . ?
C8 C9 C10 N3 -59.8(3) . . . . ?
C14 C9 C10 N4 -124.7(3) . . . . ?
C8 C9 C10 N4 117.5(3) . . . . ?
N3 C11 C12 N4 -0.3(3) . . . . ?
C10 C9 C14 N5 -53.3(3) . . . . ?
C8 C9 C14 N5 64.0(3) . . . . ?
C10 C9 C14 N6 129.6(3) . . . . ?
C8 C9 C14 N6 -113.1(3) . . . . ?
N5 C15 C16 N6 0.0(3) . . . . ?
N2 C1 C18 C19 -123.2(2) . . . . ?
C2 C1 C18 C19 61.2(3) . . . . ?
N2 C1 C18 C23 2.2(3) . . . . ?
C2 C1 C18 C23 -173.4(2) . . . . ?
C23 C18 C19 N7 -96.1(3) . . . . ?
C1 C18 C19 N7 29.7(3) . . . . ?
C23 C18 C19 N8 82.1(3) . . . . ?
C1 C18 C19 N8 -152.0(2) . . . . ?
N7 C20 C21 N8 0.1(3) . . . . ?
C19 C18 C23 N9 39.8(3) . . . . ?
C1 C18 C23 N9 -86.7(3) . . . . ?
C19 C18 C23 N10 -144.0(2) . . . . ?
C1 C18 C23 N10 89.5(3) . . . . ?
N9 C24 C25 N10 0.7(3) . . . . ?
C7 C8 N1 N2 0.4(4) . . . . ?
C9 C8 N1 N2 179.4(2) . . . . ?
C7 C8 N1 Ru1 179.56(17) . . . . ?
C9 C8 N1 Ru1 -1.5(3) . . . . ?
C2 C1 N2 N1 -0.6(4) . . . . ?
C18 C1 N2 N1 -176.1(2) . . . . ?
C8 N1 N2 C1 -0.2(3) . . . . ?
Ru1 N1 N2 C1 -179.39(17) . . . . ?
N4 C10 N3 C11 0.4(3) . . . . ?
C9 C10 N3 C11 178.2(2) . . . . ?
N4 C10 N3 Ru1 -179.14(17) . . . . ?
C9 C10 N3 Ru1 -1.4(3) . . . . ?
C12 C11 N3 C10 -0.1(3) . . . . ?
C12 C11 N3 Ru1 179.4(2) . . . . ?
N3 C10 N4 C12 -0.6(3) . . . . ?
C9 C10 N4 C12 -178.2(3) . . . . ?
N3 C10 N4 C13 179.2(3) . . . . ?
C9 C10 N4 C13 1.7(5) . . . . ?
C11 C12 N4 C10 0.6(3) . . . . ?
C11 C12 N4 C13 -179.3(3) . . . . ?
N6 C14 N5 C15 0.2(3) . . . . ?
C9 C14 N5 C15 -177.4(2) . . . . ?
N6 C14 N5 Ru1 171.73(16) . . . . ?
C9 C14 N5 Ru1 -5.9(3) . . . . ?
C16 C15 N5 C14 -0.1(3) . . . . ?
C16 C15 N5 Ru1 -169.6(2) . . . . ?
N5 C14 N6 C16 -0.2(3) . . . . ?
C9 C14 N6 C16 177.1(2) . . . . ?
N5 C14 N6 C17 -176.8(2) . . . . ?
C9 C14 N6 C17 0.5(4) . . . . ?
C15 C16 N6 C14 0.1(3) . . . . ?
C15 C16 N6 C17 176.8(3) . . . . ?
N8 C19 N7 C20 -0.8(3) . . . . ?
C18 C19 N7 C20 177.6(2) . . . . ?
C21 C20 N7 C19 0.5(3) . . . . ?
N7 C19 N8 C21 0.9(3) . . . . ?
C18 C19 N8 C21 -177.6(2) . . . . ?
N7 C19 N8 C22 -178.2(2) . . . . ?
C18 C19 N8 C22 3.3(4) . . . . ?
C20 C21 N8 C19 -0.6(3) . . . . ?
C20 C21 N8 C22 178.5(2) . . . . ?
N10 C23 N9 C24 -0.4(3) . . . . ?
C18 C23 N9 C24 176.2(2) . . . . ?
C25 C24 N9 C23 -0.2(3) . . . . ?
N9 C23 N10 C25 0.9(3) . . . . ?
C18 C23 N10 C25 -175.8(2) . . . . ?
N9 C23 N10 C26 -179.8(2) . . . . ?
C18 C23 N10 C26 3.5(4) . . . . ?
C24 C25 N10 C23 -1.0(3) . . . . ?
C24 C25 N10 C26 179.7(2) . . . . ?
C8 N1 Ru1 N1 -139.4(2) . . . 2_655 ?
N2 N1 Ru1 N1 39.73(13) . . . 2_655 ?
C8 N1 Ru1 N3 135.12(19) . . . 2_655 ?
N2 N1 Ru1 N3 -45.71(17) . . . 2_655 ?
C8 N1 Ru1 N3 -43.52(19) . . . . ?
N2 N1 Ru1 N3 135.65(17) . . . . ?
C8 N1 Ru1 N5 43.43(19) . . . . ?
N2 N1 Ru1 N5 -137.40(17) . . . . ?
C10 N3 Ru1 N1 136.9(2) . . . 2_655 ?
C11 N3 Ru1 N1 -42.5(3) . . . 2_655 ?
C10 N3 Ru1 N1 44.1(2) . . . . ?
C11 N3 Ru1 N1 -135.3(3) . . . . ?
C10 N3 Ru1 N5 -136.6(2) . . . 2_655 ?
C11 N3 Ru1 N5 44.0(3) . . . 2_655 ?
C10 N3 Ru1 N5 -42.4(2) . . . . ?
C11 N3 Ru1 N5 138.1(3) . . . . ?
C14 N5 Ru1 N1 -38.77(18) . . . . ?
C15 N5 Ru1 N1 129.9(3) . . . . ?
C14 N5 Ru1 N3 -134.84(19) . . . 2_655 ?
C15 N5 Ru1 N3 33.8(2) . . . 2_655 ?
C14 N5 Ru1 N3 46.54(19) . . . . ?
C15 N5 Ru1 N3 -144.8(2) . . . . ?
C14 N5 Ru1 N5 138.4(2) . . . 2_655 ?
C15 N5 Ru1 N5 -53.0(2) . . . 2_655 ?
